data_9006646
loop_
_publ_author_name
'Knight, K. S.'
'Stretton, I. C.'
'Schofield, P. F.'

_publ_section_title
;
 Temperature evolution between 50 K and 320 K of the
 thermal expansion tensor of gypsum derived from neutron powder
 diffraction data
 Sample: T = 320 K
;
_journal_name_full 'Physics and Chemistry of Minerals'
_journal_page_first 477
_journal_page_last 483
_journal_paper_doi 10.1007/s002690050210
_journal_volume 26
_journal_year 1999
_chemical_formula_sum 'Ca D4 O6 S'
_chemical_name_mineral 'Gypsum (deuterated)'
_symmetry_space_group_name_H-M 'I 1 2/a 1'
_cell_angle_alpha 90
_cell_angle_beta 118.494
_cell_angle_gamma 90
_cell_formula_units_Z 4
_cell_length_a 5.6769
_cell_length_b 15.2074
_cell_length_c 6.5277
_cell_volume 495.279
_diffrn_ambient_temperature 320
_exptl_crystal_density_diffrn 2.363
_cod_original_formula_sum 'Ca S O6 D4'
_cod_database_code 9006646

loop_
_symmetry_equiv_pos_as_xyz
x,y,z
1/2+x,1/2+y,1/2+z
-x,y,1/2-z
1/2-x,1/2+y,-z
1/2+x,-y,z
+x,1/2-y,1/2+z
1/2-x,-y,1/2-z
-x,1/2-y,-z

loop_
_atom_site_label
_atom_site_fract_x
_atom_site_fract_y
_atom_site_fract_z
_atom_site_type_symbol
_atom_site_attached_hydrogens
Ca 0.50000 0.07860 0.25000 Ca 0
S 0.00000 0.07870 0.75000 S 0
O1 -0.03840 0.13260 0.55120 O 0
O2 0.24290 0.02150 0.83470 O 0
Ow 0.37840 0.18250 0.45540 O 0
D1 0.25040 0.16150 0.50090 D 0
D2 0.40220 0.24350 0.49000 D 0

loop_
_cod_changelog_entry_id
_cod_changelog_entry_author
_cod_changelog_entry_date
_cod_changelog_entry_text
1
;cod-tools version 3.8.0
Id: cif_guess_AMCSD_atom_types 9581 2023-05-17 12:35:41Z saulius
;
2023-05-18T08:41:55+03:00
;Derived atom types and hydrogen counts
from atom names that follow the AMCSD naming convention
(Wat == water, O-H == hydroxyl).
;
